data_4062182
loop_
_publ_author_name
'Guan, Hairong'
'Iimura, Masanori'
'Magee, Matthew P.'
'Norton, Jack R.'
'Janak, Kevin E.'

_publ_section_title
;
 Effect of Chelate Ring Size on the Rate of Hydride Transfer from CpRu(P-P)H
 (P-P = Chelating Diphosphine) to an Iminium Cation
;
_journal_issue 20
_journal_name_full Organometallics
_journal_page_first 4084
_journal_page_last 4089
_journal_paper_doi 10.1021/om0303404
_journal_volume 22
_journal_year 2003
_chemical_formula_sum 'C35 H30 P2 Ru'
_chemical_formula_weight 613.60
_space_group_IT_number 14
_symmetry_cell_setting monoclinic
_symmetry_space_group_name_Hall '-P 2ybc'
_symmetry_space_group_name_H-M 'P 1 21/c 1'
_cell_angle_alpha 90.00
_cell_angle_beta 92.2170(10)
_cell_angle_gamma 90.00
_cell_formula_units_Z 8
_cell_length_a 11.0831(7)
_cell_length_b 27.3950(17)
_cell_length_c 18.6843(11)
_cell_measurement_temperature 293(2)
_cell_volume 5668.7(6)
_diffrn_ambient_temperature 293(2)
_exptl_crystal_density_diffrn 1.438
_cod_depositor_comments
;
The following automatic conversions were performed:
'_symmetry_cell_setting' value 'Monoclinic' changed to 'monoclinic'
according to '/home/saulius/struct/CIF-dictionaries/cif_core.dic'
dictionary named 'cif_core.dic' version 2.4.1 from 2010-06-29.

Automatic conversion script
Id: cif_fix_enum 1527 2010-12-29 10:47:43Z saulius 
;
_cod_original_sg_symbol_H-M 'P 21/c'
_cod_database_code 4062182

loop_
_symmetry_equiv_pos_as_xyz
'x, y, z'
'-x, y+1/2, -z+1/2'
'-x, -y, -z'
'x, -y-1/2, z-1/2'

loop_
_atom_site_label
_atom_site_type_symbol
_atom_site_fract_x
_atom_site_fract_y
_atom_site_fract_z
_atom_site_U_iso_or_equiv
_atom_site_adp_type
_atom_site_occupancy
_atom_site_symmetry_multiplicity
_atom_site_calc_flag
_atom_site_refinement_flags
_atom_site_disorder_assembly
_atom_site_disorder_group
Ru1 Ru 0.49032(3) 0.733360(12) 0.063671(16) 0.03181(9) Uani 1 1 d . . .
Ru2 Ru 0.04439(4) 0.542863(13) 0.194125(18) 0.04408(11) Uani 1 1 d . . .
P1 P 0.53283(8) 0.69766(3) 0.16790(5) 0.02765(19) Uani 1 1 d . . .
P2 P 0.34896(9) 0.77149(4) 0.12290(5) 0.0298(2) Uani 1 1 d . . .
P3 P 0.06114(9) 0.52868(4) 0.31067(5) 0.0318(2) Uani 1 1 d . A .
P4 P 0.06065(10) 0.46226(4) 0.18304(5) 0.0358(2) Uani 1 1 d . A .
H1 H 0.391(4) 0.6930(17) 0.060(2) 0.047(13) Uiso 1 1 d . . .
H2 H -0.110(7) 0.530(3) 0.217(4) 0.11(2) Uiso 1 1 d . A .
C11 C 0.6488(6) 0.7729(3) 0.0180(3) 0.092(3) Uani 1 1 d . . .
H11A H 0.7085 0.7936 0.0436 0.110 Uiso 1 1 calc R . .
C12 C 0.6573(5) 0.7225(3) 0.0027(3) 0.0712(18) Uani 1 1 d . . .
H12A H 0.7251 0.7015 0.0178 0.085 Uiso 1 1 calc R . .
C13 C 0.5611(6) 0.7083(3) -0.0401(3) 0.0729(17) Uani 1 1 d . . .
H13A H 0.5493 0.6758 -0.0612 0.088 Uiso 1 1 calc R . .
C14 C 0.4892(6) 0.7481(3) -0.0532(3) 0.0661(16) Uani 1 1 d . . .
H14A H 0.4168 0.7483 -0.0851 0.079 Uiso 1 1 calc R . .
C15 C 0.5380(6) 0.7882(2) -0.0200(3) 0.0667(16) Uani 1 1 d . . .
H15A H 0.5074 0.8217 -0.0240 0.080 Uiso 1 1 calc R . .
C21 C 0.3681(4) 0.83594(16) 0.1483(2) 0.0420(9) Uani 1 1 d . . .
C22 C 0.2739(6) 0.86444(18) 0.1734(3) 0.0575(13) Uani 1 1 d . . .
H22A H 0.1975 0.8510 0.1783 0.069 Uiso 1 1 calc R . .
C23 C 0.2957(8) 0.9133(2) 0.1912(3) 0.082(2) Uani 1 1 d . . .
H23A H 0.2340 0.9322 0.2090 0.098 Uiso 1 1 calc R . .
C24 C 0.4069(10) 0.9337(2) 0.1828(4) 0.094(3) Uani 1 1 d . . .
H24A H 0.4194 0.9665 0.1931 0.113 Uiso 1 1 calc R . .
C25 C 0.5000(7) 0.9059(2) 0.1591(4) 0.083(2) Uani 1 1 d . . .
H25A H 0.5758 0.9196 0.1538 0.099 Uiso 1 1 calc R . .
C26 C 0.4804(5) 0.85676(19) 0.1429(3) 0.0587(13) Uani 1 1 d . . .
H26A H 0.5444 0.8377 0.1283 0.070 Uiso 1 1 calc R . .
C31 C 0.5573(3) 0.63144(14) 0.1716(2) 0.0309(7) Uani 1 1 d . . .
C32 C 0.6369(4) 0.60908(16) 0.2205(2) 0.0446(10) Uani 1 1 d . . .
H32A H 0.6835 0.6281 0.2522 0.053 Uiso 1 1 calc R . .
C33 C 0.6477(5) 0.55879(18) 0.2227(3) 0.0542(12) Uani 1 1 d . . .
H33A H 0.7025 0.5443 0.2552 0.065 Uiso 1 1 calc R . .
C34 C 0.5781(5) 0.53001(17) 0.1772(3) 0.0532(12) Uani 1 1 d . . .
H34A H 0.5845 0.4962 0.1792 0.064 Uiso 1 1 calc R . .
C35 C 0.4993(5) 0.55170(18) 0.1288(3) 0.0585(13) Uani 1 1 d . . .
H35A H 0.4516 0.5324 0.0981 0.070 Uiso 1 1 calc R . .
C36 C 0.4896(4) 0.60186(16) 0.1248(3) 0.0470(10) Uani 1 1 d . . .
H36A H 0.4374 0.6160 0.0906 0.056 Uiso 1 1 calc R . .
C41 C 0.1998(3) 0.77205(14) 0.07734(19) 0.0316(8) Uani 1 1 d . . .
C42 C 0.1727(4) 0.80762(16) 0.0261(2) 0.0408(9) Uani 1 1 d . . .
H42A H 0.2266 0.8331 0.0194 0.049 Uiso 1 1 calc R . .
C43 C 0.0663(4) 0.80545(18) -0.0149(2) 0.0475(11) Uani 1 1 d . . .
H43A H 0.0493 0.8295 -0.0489 0.057 Uiso 1 1 calc R . .
C44 C -0.0140(4) 0.7685(2) -0.0060(2) 0.0517(12) Uani 1 1 d . . .
H44A H -0.0861 0.7676 -0.0331 0.062 Uiso 1 1 calc R . .
C45 C 0.0129(4) 0.7323(2) 0.0437(3) 0.0561(13) Uani 1 1 d . . .
H45A H -0.0408 0.7067 0.0496 0.067 Uiso 1 1 calc R . .
C46 C 0.1196(4) 0.73414(17) 0.0846(2) 0.0441(10) Uani 1 1 d . . .
H46A H 0.1373 0.7094 0.1175 0.053 Uiso 1 1 calc R . .
C51 C 0.6629(3) 0.72115(13) 0.2208(2) 0.0306(7) Uani 1 1 d . . .
C52 C 0.7777(4) 0.71403(17) 0.1958(3) 0.0448(10) Uani 1 1 d . . .
H52A H 0.7872 0.6959 0.1543 0.054 Uiso 1 1 calc R . .
C53 C 0.8782(4) 0.73327(18) 0.2314(3) 0.0482(11) Uani 1 1 d . . .
H53A H 0.9545 0.7278 0.2138 0.058 Uiso 1 1 calc R . .
C54 C 0.8666(4) 0.76028(17) 0.2924(2) 0.0445(10) Uani 1 1 d . . .
H54A H 0.9343 0.7727 0.3170 0.053 Uiso 1 1 calc R . .
C55 C 0.7529(5) 0.7686(2) 0.3166(3) 0.0557(13) Uani 1 1 d . . .
H55A H 0.7437 0.7876 0.3573 0.067 Uiso 1 1 calc R . .
C56 C 0.6524(4) 0.74940(19) 0.2816(2) 0.0459(10) Uani 1 1 d . . .
H56A H 0.5764 0.7554 0.2990 0.055 Uiso 1 1 calc R . .
C61 C 0.4067(3) 0.70498(14) 0.22778(18) 0.0287(7) Uani 1 1 d . . .
C62 C 0.3226(3) 0.74029(14) 0.20816(19) 0.0313(8) Uani 1 1 d . . .
C63 C 0.2251(4) 0.74930(17) 0.2519(2) 0.0409(9) Uani 1 1 d . . .
H63A H 0.1701 0.7739 0.2401 0.049 Uiso 1 1 calc R . .
C64 C 0.2111(4) 0.72133(18) 0.3128(2) 0.0437(10) Uani 1 1 d . . .
H64A H 0.1462 0.7272 0.3417 0.052 Uiso 1 1 calc R . .
C65 C 0.2929(4) 0.68481(16) 0.3308(2) 0.0389(9) Uani 1 1 d . . .
H65A H 0.2811 0.6654 0.3708 0.047 Uiso 1 1 calc R . .
C66 C 0.3919(4) 0.67711(14) 0.2896(2) 0.0341(8) Uani 1 1 d . . .
H66A H 0.4487 0.6535 0.3029 0.041 Uiso 1 1 calc R . .
C71 C 0.1930(4) 0.54820(13) 0.3663(2) 0.0331(8) Uani 1 1 d . . .
C72 C 0.1871(4) 0.56146(15) 0.4377(2) 0.0371(8) Uani 1 1 d . A .
H72A H 0.1123 0.5644 0.4582 0.045 Uiso 1 1 calc R . .
C73 C 0.2918(4) 0.57035(16) 0.4790(2) 0.0449(10) Uani 1 1 d . . .
H73A H 0.2868 0.5783 0.5271 0.054 Uiso 1 1 calc R A .
C74 C 0.4023(4) 0.56741(18) 0.4489(3) 0.0531(12) Uani 1 1 d . A .
H74A H 0.4723 0.5735 0.4766 0.064 Uiso 1 1 calc R . .
C75 C 0.4095(4) 0.5554(2) 0.3774(3) 0.0561(12) Uani 1 1 d . . .
H75A H 0.4845 0.5535 0.3569 0.067 Uiso 1 1 calc R A .
C76 C 0.3056(4) 0.54603(17) 0.3361(3) 0.0452(10) Uani 1 1 d . A .
H76A H 0.3112 0.5383 0.2879 0.054 Uiso 1 1 calc R . .
C81 C 0.1938(4) 0.44048(17) 0.1385(2) 0.0431(10) Uani 1 1 d . . .
C82 C 0.2971(4) 0.4244(2) 0.1746(3) 0.0541(12) Uani 1 1 d . A .
H82A H 0.2980 0.4203 0.2241 0.065 Uiso 1 1 calc R . .
C83 C 0.3997(5) 0.4142(2) 0.1369(4) 0.0683(16) Uani 1 1 d . . .
H83A H 0.4694 0.4036 0.1616 0.082 Uiso 1 1 calc R A .
C84 C 0.3999(5) 0.4195(2) 0.0641(3) 0.0692(16) Uani 1 1 d . A .
H84A H 0.4689 0.4120 0.0395 0.083 Uiso 1 1 calc R . .
C85 C 0.2997(5) 0.4356(3) 0.0277(3) 0.0746(18) Uani 1 1 d . . .
H85A H 0.2997 0.4395 -0.0217 0.089 Uiso 1 1 calc R A .
C86 C 0.1979(5) 0.4463(3) 0.0645(3) 0.0658(16) Uani 1 1 d . A .
H86A H 0.1298 0.4578 0.0392 0.079 Uiso 1 1 calc R . .
C91 C -0.0636(3) 0.55339(14) 0.3612(2) 0.0333(8) Uani 1 1 d . . .
C92 C -0.1471(4) 0.52553(16) 0.3960(2) 0.0414(9) Uani 1 1 d . A .
H92A H -0.1369 0.4919 0.3993 0.050 Uiso 1 1 calc R . .
C93 C -0.2466(4) 0.54740(19) 0.4265(3) 0.0531(12) Uani 1 1 d . . .
H93A H -0.3021 0.5283 0.4499 0.064 Uiso 1 1 calc R A .
C94 C -0.2627(4) 0.59673(19) 0.4221(3) 0.0522(12) Uani 1 1 d . A .
H94A H -0.3293 0.6111 0.4424 0.063 Uiso 1 1 calc R . .
C95 C -0.1806(4) 0.62546(17) 0.3876(2) 0.0458(10) Uani 1 1 d . . .
H95A H -0.1914 0.6591 0.3846 0.055 Uiso 1 1 calc R A .
C96 C -0.0824(4) 0.60367(15) 0.3575(2) 0.0403(9) Uani 1 1 d . A .
H96A H -0.0272 0.6230 0.3343 0.048 Uiso 1 1 calc R . .
C101 C -0.0583(4) 0.42809(15) 0.1342(2) 0.0371(9) Uani 1 1 d . . .
C102 C -0.1674(4) 0.4507(2) 0.1171(3) 0.0538(12) Uani 1 1 d . A .
H10A H -0.1781 0.4833 0.1291 0.065 Uiso 1 1 calc R . .
C103 C -0.2605(5) 0.4255(3) 0.0825(4) 0.0738(18) Uani 1 1 d . . .
H10B H -0.3330 0.4414 0.0714 0.089 Uiso 1 1 calc R A .
C104 C -0.2470(6) 0.3777(2) 0.0643(3) 0.0703(17) Uani 1 1 d . A .
H10C H -0.3107 0.3608 0.0418 0.084 Uiso 1 1 calc R . .
C105 C -0.1400(6) 0.3546(2) 0.0793(3) 0.0678(16) Uani 1 1 d . . .
H10D H -0.1310 0.3219 0.0669 0.081 Uiso 1 1 calc R A .
C106 C -0.0439(5) 0.37942(18) 0.1129(3) 0.0551(12) Uani 1 1 d . A .
H10E H 0.0298 0.3638 0.1212 0.066 Uiso 1 1 calc R . .
C111 C 0.0642(4) 0.43376(14) 0.2795(4) 0.0557(15) Uani 1 1 d . . .
C112 C 0.0652(4) 0.4605(2) 0.3276(2) 0.0475(12) Uani 1 1 d . A .
C113 C 0.0753(4) 0.44360(17) 0.3991(2) 0.0451(10) Uani 1 1 d . . .
H11B H 0.0759 0.4650 0.4377 0.054 Uiso 1 1 calc R A .
C114 C 0.0842(5) 0.39422(18) 0.4088(3) 0.0545(12) Uani 1 1 d . A .
H11C H 0.0899 0.3813 0.4548 0.065 Uiso 1 1 calc R . .
C115 C 0.0845(6) 0.36334(17) 0.3500(3) 0.0600(14) Uani 1 1 d . . .
H11D H 0.0892 0.3297 0.3566 0.072 Uiso 1 1 calc R A .
C116 C 0.0781(5) 0.38223(17) 0.2826(3) 0.0540(12) Uani 1 1 d . A .
H11E H 0.0825 0.3630 0.2418 0.065 Uiso 1 1 calc R . .
C121 C 0.046(2) 0.6226(4) 0.1784(8) 0.061(5) Uani 0.64(4) 1 d PD A 1
H12B H 0.0183 0.6471 0.2123 0.073 Uiso 0.64(4) 1 calc PR A 1
C122 C 0.168(2) 0.6062(8) 0.1719(10) 0.066(5) Uani 0.64(4) 1 d PD A 1
H12C H 0.2394 0.6166 0.2005 0.079 Uiso 0.64(4) 1 calc PR A 1
C123 C 0.1642(14) 0.5747(6) 0.1146(11) 0.062(5) Uani 0.64(4) 1 d PD A 1
H12D H 0.2353 0.5581 0.0967 0.075 Uiso 0.64(4) 1 calc PR A 1
C124 C 0.0533(17) 0.5735(7) 0.0812(9) 0.059(6) Uani 0.64(4) 1 d PD A 1
H12E H 0.0319 0.5560 0.0368 0.071 Uiso 0.64(4) 1 calc PR A 1
C125 C -0.0241(17) 0.6021(8) 0.1202(15) 0.091(9) Uani 0.64(4) 1 d PD A 1
H12F H -0.1089 0.6093 0.1075 0.109 Uiso 0.64(4) 1 calc PR A 1
C201 C -0.012(4) 0.6178(14) 0.1715(17) 0.109(16) Uani 0.36(4) 1 d PD A 2
H20A H -0.0684 0.6374 0.1983 0.131 Uiso 0.36(4) 1 calc PR A 2
C202 C 0.117(4) 0.6152(13) 0.1838(17) 0.070(10) Uani 0.36(4) 1 d PD A 2
H20B H 0.1659 0.6332 0.2200 0.084 Uiso 0.36(4) 1 calc PR A 2
C203 C 0.159(3) 0.592(2) 0.125(2) 0.120(19) Uani 0.36(4) 1 d PD A 2
H20C H 0.2446 0.5857 0.1171 0.144 Uiso 0.36(4) 1 calc PR A 2
C204 C 0.068(4) 0.5685(16) 0.088(2) 0.12(2) Uani 0.36(4) 1 d PD A 2
H20D H 0.0769 0.5479 0.0458 0.139 Uiso 0.36(4) 1 calc PR A 2
C205 C -0.040(3) 0.587(2) 0.1117(18) 0.111(17) Uani 0.36(4) 1 d PD A 2
H20E H -0.1201 0.5817 0.0891 0.133 Uiso 0.36(4) 1 calc PR A 2

loop_
_atom_site_aniso_label
_atom_site_aniso_U_11
_atom_site_aniso_U_22
_atom_site_aniso_U_33
_atom_site_aniso_U_23
_atom_site_aniso_U_13
_atom_site_aniso_U_12
Ru1 0.03015(16) 0.03872(18) 0.02678(15) 0.00735(12) 0.00404(11) 0.00422(12)
Ru2 0.0651(3) 0.03557(19) 0.03122(17) 0.00093(13) -0.00213(15) -0.00209(16)
P1 0.0255(4) 0.0311(5) 0.0264(4) 0.0032(3) 0.0006(3) 0.0013(4)
P2 0.0286(5) 0.0317(5) 0.0290(4) 0.0058(4) 0.0012(4) 0.0028(4)
P3 0.0365(5) 0.0316(5) 0.0272(4) -0.0025(4) 0.0002(4) -0.0040(4)
P4 0.0380(5) 0.0391(5) 0.0301(5) -0.0069(4) -0.0008(4) -0.0002(4)
C11 0.077(4) 0.140(7) 0.062(4) -0.009(4) 0.033(3) -0.066(5)
C12 0.051(3) 0.105(5) 0.059(3) 0.028(3) 0.029(3) 0.029(3)
C13 0.088(5) 0.083(4) 0.050(3) -0.001(3) 0.032(3) 0.009(4)
C14 0.075(4) 0.089(4) 0.034(2) 0.018(3) 0.008(2) 0.015(3)
C15 0.078(4) 0.057(3) 0.068(3) 0.031(3) 0.036(3) 0.006(3)
C21 0.053(3) 0.038(2) 0.035(2) 0.0019(17) -0.0052(18) 0.0045(19)
C22 0.083(4) 0.044(3) 0.046(3) 0.001(2) 0.003(3) 0.016(3)
C23 0.145(7) 0.049(3) 0.050(3) -0.008(3) 0.000(4) 0.034(4)
C24 0.175(9) 0.046(3) 0.059(4) -0.013(3) -0.023(5) -0.012(5)
C25 0.114(6) 0.061(4) 0.072(4) -0.006(3) -0.026(4) -0.033(4)
C26 0.067(3) 0.048(3) 0.060(3) -0.001(2) -0.013(3) -0.012(2)
C31 0.0290(18) 0.0326(19) 0.0313(18) 0.0031(15) 0.0045(14) 0.0035(14)
C32 0.046(2) 0.039(2) 0.048(2) 0.0067(19) -0.0114(19) 0.0007(19)
C33 0.053(3) 0.044(3) 0.065(3) 0.017(2) -0.006(2) 0.009(2)
C34 0.069(3) 0.032(2) 0.060(3) 0.004(2) 0.010(2) 0.008(2)
C35 0.076(4) 0.040(2) 0.059(3) -0.010(2) -0.010(3) -0.001(2)
C36 0.054(3) 0.039(2) 0.046(2) -0.0019(19) -0.012(2) 0.004(2)
C41 0.0289(18) 0.038(2) 0.0280(17) 0.0037(15) 0.0019(14) 0.0073(15)
C42 0.043(2) 0.043(2) 0.036(2) 0.0098(17) -0.0006(17) 0.0063(18)
C43 0.052(3) 0.058(3) 0.033(2) 0.0055(19) -0.0046(19) 0.021(2)
C44 0.034(2) 0.085(4) 0.036(2) -0.004(2) -0.0038(18) 0.010(2)
C45 0.039(2) 0.078(4) 0.051(3) 0.008(2) -0.002(2) -0.013(2)
C46 0.038(2) 0.052(3) 0.043(2) 0.0144(19) -0.0028(18) -0.0016(19)
C51 0.0304(18) 0.0301(18) 0.0313(18) 0.0039(14) -0.0004(14) -0.0001(14)
C52 0.033(2) 0.052(3) 0.050(2) -0.015(2) 0.0052(18) 0.0014(19)
C53 0.029(2) 0.053(3) 0.063(3) -0.008(2) 0.0017(19) -0.0007(19)
C54 0.036(2) 0.048(2) 0.049(2) 0.002(2) -0.0064(18) -0.0120(19)
C55 0.051(3) 0.070(3) 0.046(3) -0.021(2) 0.005(2) -0.014(2)
C56 0.035(2) 0.063(3) 0.040(2) -0.013(2) 0.0062(18) -0.003(2)
C61 0.0256(17) 0.0357(19) 0.0247(16) 0.0018(14) 0.0002(13) -0.0040(14)
C62 0.0272(18) 0.038(2) 0.0287(17) 0.0015(15) 0.0019(14) -0.0014(15)
C63 0.033(2) 0.052(2) 0.038(2) 0.0054(18) 0.0056(17) 0.0081(18)
C64 0.035(2) 0.062(3) 0.034(2) 0.0018(19) 0.0103(17) 0.001(2)
C65 0.040(2) 0.048(2) 0.0283(18) 0.0050(17) 0.0058(16) -0.0081(18)
C66 0.035(2) 0.037(2) 0.0307(18) 0.0073(15) 0.0010(15) -0.0016(16)
C71 0.036(2) 0.0268(18) 0.0367(19) -0.0006(15) -0.0006(15) -0.0044(15)
C72 0.034(2) 0.039(2) 0.038(2) -0.0021(17) -0.0016(16) -0.0033(16)
C73 0.051(3) 0.039(2) 0.044(2) -0.0048(18) -0.0089(19) -0.0029(19)
C74 0.039(2) 0.048(3) 0.070(3) 0.002(2) -0.016(2) -0.006(2)
C75 0.036(2) 0.062(3) 0.071(3) 0.000(3) 0.006(2) -0.003(2)
C76 0.041(2) 0.048(2) 0.047(2) -0.002(2) 0.0085(19) 0.0002(19)
C81 0.037(2) 0.049(2) 0.043(2) -0.0131(19) -0.0008(18) -0.0014(18)
C82 0.043(3) 0.063(3) 0.055(3) -0.009(2) -0.008(2) 0.003(2)
C83 0.037(3) 0.077(4) 0.091(4) -0.014(3) -0.007(3) 0.008(2)
C84 0.045(3) 0.084(4) 0.080(4) -0.025(3) 0.013(3) 0.003(3)
C85 0.053(3) 0.115(5) 0.056(3) -0.018(3) 0.013(3) -0.001(3)
C86 0.043(3) 0.110(5) 0.045(3) -0.009(3) 0.001(2) 0.011(3)
C91 0.0332(19) 0.035(2) 0.0306(18) -0.0054(15) -0.0076(15) -0.0012(15)
C92 0.037(2) 0.040(2) 0.048(2) -0.0017(18) -0.0003(18) -0.0015(17)
C93 0.040(2) 0.059(3) 0.060(3) -0.001(2) 0.006(2) -0.004(2)
C94 0.035(2) 0.063(3) 0.058(3) -0.014(2) 0.001(2) 0.006(2)
C95 0.044(2) 0.041(2) 0.052(3) -0.0123(19) -0.010(2) 0.0066(19)
C96 0.043(2) 0.034(2) 0.043(2) -0.0035(17) -0.0032(18) -0.0041(17)
C101 0.038(2) 0.043(2) 0.0313(19) -0.0064(16) 0.0011(16) -0.0023(17)
C102 0.041(2) 0.058(3) 0.061(3) -0.019(2) -0.001(2) 0.001(2)
C103 0.038(3) 0.096(5) 0.087(4) -0.033(4) -0.007(3) -0.004(3)
C104 0.059(3) 0.086(4) 0.066(3) -0.025(3) 0.001(3) -0.026(3)
C105 0.089(4) 0.054(3) 0.060(3) -0.020(3) -0.001(3) -0.018(3)
C106 0.065(3) 0.047(3) 0.053(3) -0.014(2) -0.007(2) 0.000(2)
C111 0.027(2) 0.0131(17) 0.125(5) 0.017(2) -0.028(3) -0.0056(15)
C112 0.028(2) 0.079(4) 0.035(2) 0.033(2) 0.0031(17) 0.005(2)
C113 0.057(3) 0.042(2) 0.037(2) -0.0020(18) 0.0000(19) -0.007(2)
C114 0.073(3) 0.047(3) 0.043(2) 0.013(2) -0.007(2) -0.008(2)
C115 0.091(4) 0.030(2) 0.057(3) 0.006(2) -0.010(3) -0.004(2)
C116 0.079(4) 0.034(2) 0.048(3) -0.0069(19) -0.004(2) 0.002(2)
C121 0.093(14) 0.030(5) 0.060(10) 0.016(5) 0.019(11) 0.011(8)
C122 0.081(11) 0.067(9) 0.050(8) 0.011(6) -0.001(8) -0.037(9)
C123 0.076(11) 0.056(7) 0.055(9) 0.014(5) 0.015(8) -0.007(6)
C124 0.087(11) 0.060(8) 0.029(7) 0.018(6) -0.013(7) -0.018(9)
C125 0.075(9) 0.074(10) 0.12(2) 0.056(11) -0.017(10) 0.010(7)
C201 0.16(4) 0.11(2) 0.058(13) -0.017(14) -0.05(2) 0.09(2)
C202 0.07(2) 0.07(2) 0.074(18) 0.016(14) -0.014(19) -0.03(2)
C203 0.10(3) 0.18(5) 0.07(2) 0.03(3) 0.00(2) -0.09(3)
C204 0.19(5) 0.12(3) 0.040(18) 0.017(16) 0.03(2) 0.07(3)
C205 0.13(3) 0.15(4) 0.051(15) 0.013(19) -0.028(17) 0.01(2)

loop_
_geom_bond_atom_site_label_1
_geom_bond_atom_site_label_2
_geom_bond_distance
_geom_bond_site_symmetry_2
_geom_bond_publ_flag
Ru1 H1 1.56(5) . ?
Ru1 P1 2.2137(9) . ?
Ru1 P2 2.2147(10) . ?
Ru1 C14 2.221(5) . ?
Ru1 C12 2.230(5) . ?
Ru1 C13 2.228(5) . ?
Ru1 C15 2.245(5) . ?
Ru1 C11 2.259(5) . ?
Ru2 H2 1.82(7) . ?
Ru2 C205 2.14(4) . ?
Ru2 C202 2.15(3) . ?
Ru2 C203 2.28(4) . ?
Ru2 P3 2.2127(10) . ?
Ru2 C121 2.204(11) . ?
Ru2 C204 2.13(4) . ?
Ru2 P4 2.2259(11) . ?
Ru2 C201 2.18(3) . ?
Ru2 C122 2.26(2) . ?
Ru2 C125 2.24(2) . ?
Ru2 C124 2.28(2) . ?
P1 C51 1.833(4) . ?
P1 C61 1.835(4) . ?
P1 C31 1.835(4) . ?
P2 C41 1.830(4) . ?
P2 C21 1.838(4) . ?
P2 C62 1.841(4) . ?
P3 C91 1.833(4) . ?
P3 C71 1.840(4) . ?
P3 C112 1.894(6) . ?
P4 C81 1.823(4) . ?
P4 C101 1.831(4) . ?
P4 C111 1.964(6) . ?
C11 C12 1.414(10) . ?
C11 C15 1.456(10) . ?
C12 C13 1.364(9) . ?
C13 C14 1.367(9) . ?
C14 C15 1.364(9) . ?
C21 C26 1.377(7) . ?
C21 C22 1.400(7) . ?
C22 C23 1.398(8) . ?
C23 C24 1.367(11) . ?
C24 C25 1.370(11) . ?
C25 C26 1.394(8) . ?
C31 C36 1.390(6) . ?
C31 C32 1.389(5) . ?
C32 C33 1.383(6) . ?
C33 C34 1.375(7) . ?
C34 C35 1.368(7) . ?
C35 C36 1.380(6) . ?
C41 C42 1.390(5) . ?
C41 C46 1.378(6) . ?
C42 C43 1.382(6) . ?
C43 C44 1.363(7) . ?
C44 C45 1.381(7) . ?
C45 C46 1.384(6) . ?
C51 C56 1.383(6) . ?
C51 C52 1.386(5) . ?
C52 C53 1.379(6) . ?
C53 C54 1.369(7) . ?
C54 C55 1.375(7) . ?
C55 C56 1.374(6) . ?
C61 C62 1.383(5) . ?
C61 C66 1.399(5) . ?
C62 C63 1.402(5) . ?
C63 C64 1.385(6) . ?
C64 C65 1.383(6) . ?
C65 C66 1.382(6) . ?
C71 C72 1.386(6) . ?
C71 C76 1.392(6) . ?
C72 C73 1.390(6) . ?
C73 C74 1.369(7) . ?
C74 C75 1.381(7) . ?
C75 C76 1.385(7) . ?
C81 C82 1.379(6) . ?
C81 C86 1.394(7) . ?
C82 C83 1.389(7) . ?
C83 C84 1.370(9) . ?
C84 C85 1.353(9) . ?
C85 C86 1.374(7) . ?
C91 C92 1.382(6) . ?
C91 C96 1.394(6) . ?
C92 C93 1.395(6) . ?
C93 C94 1.365(7) . ?
C94 C95 1.382(7) . ?
C95 C96 1.379(6) . ?
C101 C102 1.384(6) . ?
C101 C106 1.403(6) . ?
C102 C103 1.380(7) . ?
C103 C104 1.364(9) . ?
C104 C105 1.364(9) . ?
C105 C106 1.393(7) . ?
C111 C112 1.159(7) . ?
C111 C116 1.421(6) . ?
C112 C113 1.414(6) . ?
C113 C114 1.368(7) . ?
C114 C115 1.386(7) . ?
C115 C116 1.361(7) . ?
C121 C122 1.435(18) . ?
C121 C125 1.43(2) . ?
C122 C123 1.374(19) . ?
C123 C124 1.358(17) . ?
C124 C125 1.388(17) . ?
C201 C202 1.44(2) . ?
C201 C205 1.43(2) . ?
C202 C203 1.37(2) . ?
C203 C204 1.35(2) . ?
C204 C205 1.38(2) . ?
